data_7159566
loop_
_publ_author_name
'Sreenivasulu, Gottam'
'Sridhar, Balasubramanian'
'Karunakar, Galla V.'

_publ_section_title
;
 Dual gold-catalyzed regioselective synthesis of benzofulvenes <i>via</i>
 5-<i>endo dig</i> cyclization.
;
_journal_issue 38
_journal_name_full 'Organic &amp; biomolecular chemistry'
_journal_page_first 7799
_journal_page_last 7807
_journal_paper_doi 10.1039/d3ob01079a
_journal_volume 21
_journal_year 2023
_chemical_formula_moiety 'C19 H15 Cl O2'
_chemical_formula_sum 'C19 H15 Cl O2'
_chemical_formula_weight 310.76
_space_group_crystal_system monoclinic
_space_group_IT_number 14
_space_group_name_Hall '-P 2ybc'
_space_group_name_H-M_alt 'P 1 21/c 1'
_atom_sites_solution_hydrogens geom
_audit_creation_method SHELXL-2019/2
_audit_update_record
;
2023-04-06 deposited with the CCDC.	2023-09-04 downloaded from the CCDC.
;
_cell_angle_alpha 90
_cell_angle_beta 98.0460(10)
_cell_angle_gamma 90
_cell_formula_units_Z 4
_cell_length_a 16.4838(4)
_cell_length_b 11.3226(3)
_cell_length_c 8.5334(2)
_cell_measurement_reflns_used 5539
_cell_measurement_temperature 294(2)
_cell_measurement_theta_max 23.0735
_cell_measurement_theta_min 2.496
_cell_volume 1576.99(7)
_computing_cell_refinement '<i>SAINT</i> (Bruker, 2016)'
_computing_data_collection '<i>APEX3</i> (Bruker, 2016)'
_computing_data_reduction 'Bruker SAINT'
_computing_molecular_graphics 'Bruker SHELXTL'
_computing_publication_material 'Bruker SHELXTL'
_computing_structure_refinement 'SHELXL-2018/3 (Sheldrick, 2018)'
_computing_structure_solution 'SHELXT 2018/2 (Sheldrick, 2018)'
_diffrn_ambient_temperature 294(2)
_diffrn_measured_fraction_theta_full 0.998
_diffrn_measured_fraction_theta_max 0.996
_diffrn_measurement_device_type 'Bruker D8 QUEST PHOTON-100'
_diffrn_measurement_method '\w and \f'
_diffrn_radiation_type MoK\a
_diffrn_radiation_wavelength 0.71073
_diffrn_reflns_av_R_equivalents 0.0415
_diffrn_reflns_av_unetI/netI 0.0388
_diffrn_reflns_Laue_measured_fraction_full 0.998
_diffrn_reflns_Laue_measured_fraction_max 0.996
_diffrn_reflns_limit_h_max 21
_diffrn_reflns_limit_h_min -21
_diffrn_reflns_limit_k_max 15
_diffrn_reflns_limit_k_min -15
_diffrn_reflns_limit_l_max 7
_diffrn_reflns_limit_l_min -11
_diffrn_reflns_number 21052
_diffrn_reflns_point_group_measured_fraction_full 0.998
_diffrn_reflns_point_group_measured_fraction_max 0.996
_diffrn_reflns_theta_full 25.242
_diffrn_reflns_theta_max 28.269
_diffrn_reflns_theta_min 2.189
_exptl_absorpt_coefficient_mu 0.246
_exptl_absorpt_correction_T_max 0.7457
_exptl_absorpt_correction_T_min 0.6286
_exptl_absorpt_correction_type multi-scan
_exptl_absorpt_process_details
;
 SADABS 2016/2: Krause, L., Herbst-Irmer, R., Sheldrick G.M. & Stalke D.,
 J. Appl. Cryst. 48 (2015) 3-10
;
_exptl_crystal_colour colourless
_exptl_crystal_density_diffrn 1.309
_exptl_crystal_description block
_exptl_crystal_F_000 648
_exptl_crystal_size_max 0.260
_exptl_crystal_size_mid 0.240
_exptl_crystal_size_min 0.180
_refine_diff_density_max 0.156
_refine_diff_density_min -0.325
_refine_diff_density_rms 0.034
_refine_ls_extinction_method none
_refine_ls_goodness_of_fit_ref 1.018
_refine_ls_hydrogen_treatment constr
_refine_ls_matrix_type full
_refine_ls_number_parameters 200
_refine_ls_number_reflns 3888
_refine_ls_number_restraints 0
_refine_ls_restrained_S_all 1.018
_refine_ls_R_factor_all 0.0953
_refine_ls_R_factor_gt 0.0460
_refine_ls_shift/su_max 0.001
_refine_ls_shift/su_mean 0.000
_refine_ls_structure_factor_coef Fsqd
_refine_ls_weighting_details 'w=1/[\s^2^(Fo^2^)+(0.0625P)^2^+0.3371P] where P=(Fo^2^+2Fc^2^)/3'
_refine_ls_weighting_scheme calc
_refine_ls_wR_factor_gt 0.1168
_refine_ls_wR_factor_ref 0.1462
_reflns_Friedel_coverage 0.000
_reflns_number_gt 2240
_reflns_number_total 3888
_reflns_threshold_expression 'I > 2\s(I)'
_cod_data_source_file d3ob01079a2.cif
_cod_data_source_block KB418_0m_a
_cod_depositor_comments 'Adding full bibliography for 7159566.cif.'
_cod_original_sg_symbol_H-M 'P 21/c'
_cod_database_code 7159566
_shelx_shelxl_version_number 2019/2
_shelx_space_group_comment
;
The symmetry employed for this shelxl refinement is uniquely defined
by the following loop, which should always be used as a source of
symmetry information in preference to the above space-group names.
They are only intended as comments.
;
_shelx_estimated_absorpt_t_min 0.939
_shelx_estimated_absorpt_t_max 0.957

loop_
_space_group_symop_operation_xyz
'x, y, z'
'-x, y+1/2, -z+1/2'
'-x, -y, -z'
'x, -y-1/2, z-1/2'

loop_
_atom_site_label
_atom_site_type_symbol
_atom_site_fract_x
_atom_site_fract_y
_atom_site_fract_z
_atom_site_U_iso_or_equiv
_atom_site_adp_type
_atom_site_occupancy
_atom_site_site_symmetry_order
_atom_site_calc_flag
_atom_site_refinement_flags_posn
_atom_site_refinement_flags_adp
_atom_site_refinement_flags_occupancy
_atom_site_disorder_assembly
_atom_site_disorder_group
C1 C 0.75160(11) 0.28888(18) 0.8350(2) 0.0591(5) Uani 1 1 d . . . . .
H1 H 0.757197 0.215200 0.789510 0.071 Uiso 1 1 calc R U . . .
C2 C 0.81639(11) 0.3412(2) 0.9312(2) 0.0650(5) Uani 1 1 d . . . . .
C3 C 0.80917(13) 0.4496(2) 1.0006(2) 0.0687(6) Uani 1 1 d . . . . .
H3 H 0.853626 0.481711 1.065826 0.082 Uiso 1 1 calc R U . . .
C4 C 0.73608(12) 0.51105(19) 0.9737(2) 0.0612(5) Uani 1 1 d . . . . .
H4 H 0.730978 0.584632 1.019780 0.073 Uiso 1 1 calc R U . . .
C5 C 0.67069(10) 0.46115(16) 0.8771(2) 0.0508(4) Uani 1 1 d . . . . .
C6 C 0.67840(10) 0.35000(16) 0.8088(2) 0.0471(4) Uani 1 1 d . . . . .
C7 C 0.59898(10) 0.32153(17) 0.7124(2) 0.0519(4) Uani 1 1 d . . . . .
C8 C 0.54518(10) 0.42256(18) 0.7318(2) 0.0548(5) Uani 1 1 d . . . . .
C9 C 0.58746(11) 0.50325(18) 0.8261(2) 0.0577(5) Uani 1 1 d . . . . .
H9 H 0.566701 0.575293 0.854572 0.069 Uiso 1 1 calc R U . . .
C10 C 0.58211(14) 0.2273(2) 0.6230(3) 0.0743(6) Uani 1 1 d . . . . .
H00B H 0.530885 0.219471 0.562572 0.089 Uiso 1 1 calc R U . . .
H00C H 0.621427 0.168732 0.620364 0.089 Uiso 1 1 calc R U . . .
C11 C 0.45893(11) 0.4339(2) 0.6504(2) 0.0658(6) Uani 1 1 d . . . . .
H00I H 0.457742 0.409675 0.541071 0.079 Uiso 1 1 calc R U . . .
H00K H 0.443757 0.516657 0.649892 0.079 Uiso 1 1 calc R U . . .
C12 C 0.39450(10) 0.36405(17) 0.7205(2) 0.0519(4) Uani 1 1 d . . . . .
C13 C 0.30857(10) 0.37458(15) 0.6422(2) 0.0476(4) Uani 1 1 d . . . . .
C14 C 0.24890(11) 0.29996(17) 0.6882(2) 0.0591(5) Uani 1 1 d . . . . .
H14 H 0.263421 0.244596 0.767728 0.071 Uiso 1 1 calc R U . . .
C15 C 0.16902(12) 0.30728(19) 0.6176(3) 0.0682(6) Uani 1 1 d . . . . .
H15 H 0.129820 0.257205 0.649927 0.082 Uiso 1 1 calc R U . . .
C16 C 0.14645(11) 0.38849(18) 0.4989(2) 0.0577(5) Uani 1 1 d . . . . .
C17 C 0.20378(11) 0.46438(18) 0.4524(2) 0.0598(5) Uani 1 1 d . . . . .
H17 H 0.188621 0.520557 0.374280 0.072 Uiso 1 1 calc R U . . .
C18 C 0.28415(11) 0.45590(17) 0.5235(2) 0.0578(5) Uani 1 1 d . . . . .
H18 H 0.323060 0.506275 0.490760 0.069 Uiso 1 1 calc R U . . .
C19 C 0.03931(13) 0.4668(2) 0.3085(3) 0.0858(7) Uani 1 1 d . . . . .
H00L H 0.067933 0.450354 0.220411 0.129 Uiso 1 1 calc R U . . .
H19 H 0.050476 0.546387 0.343746 0.129 Uiso 1 1 calc R U . . .
H00N H -0.018514 0.457264 0.276577 0.129 Uiso 1 1 calc R U . . .
Cl1 Cl 0.91024(4) 0.26788(7) 0.96222(10) 0.1044(3) Uani 1 1 d . . . . .
O1 O 0.41234(8) 0.30127(14) 0.83583(17) 0.0740(4) Uani 1 1 d . . . . .
O2 O 0.06600(8) 0.38726(15) 0.4340(2) 0.0821(5) Uani 1 1 d . . . . .

loop_
_atom_site_aniso_label
_atom_site_aniso_U_11
_atom_site_aniso_U_22
_atom_site_aniso_U_33
_atom_site_aniso_U_23
_atom_site_aniso_U_13
_atom_site_aniso_U_12
C1 0.0532(11) 0.0614(11) 0.0623(12) 0.0023(9) 0.0070(9) 0.0052(9)
C2 0.0463(10) 0.0801(14) 0.0659(13) 0.0137(11) -0.0016(9) 0.0060(10)
C3 0.0534(12) 0.0880(16) 0.0596(13) 0.0033(11) -0.0097(9) -0.0097(10)
C4 0.0598(12) 0.0639(12) 0.0581(12) -0.0079(10) 0.0017(9) -0.0090(9)
C5 0.0472(10) 0.0564(10) 0.0480(10) 0.0021(8) 0.0041(8) -0.0030(8)
C6 0.0440(9) 0.0545(10) 0.0423(9) 0.0014(8) 0.0046(7) -0.0024(7)
C7 0.0469(10) 0.0642(11) 0.0442(10) -0.0006(9) 0.0054(8) -0.0084(8)
C8 0.0411(9) 0.0693(12) 0.0533(11) 0.0141(9) 0.0042(8) -0.0028(8)
C9 0.0483(10) 0.0570(11) 0.0682(12) 0.0032(10) 0.0090(9) 0.0044(8)
C10 0.0624(13) 0.0933(16) 0.0671(14) -0.0206(12) 0.0085(10) -0.0191(11)
C11 0.0419(10) 0.0850(14) 0.0689(13) 0.0228(11) 0.0019(9) -0.0027(9)
C12 0.0458(10) 0.0597(11) 0.0494(11) 0.0052(9) 0.0035(8) 0.0007(8)
C13 0.0427(9) 0.0541(10) 0.0457(10) -0.0007(8) 0.0047(7) -0.0008(7)
C14 0.0548(11) 0.0580(11) 0.0628(12) 0.0081(9) 0.0022(9) -0.0084(9)
C15 0.0503(11) 0.0700(13) 0.0828(15) 0.0097(12) 0.0041(10) -0.0167(9)
C16 0.0396(9) 0.0693(12) 0.0631(12) -0.0054(10) 0.0031(8) -0.0036(8)
C17 0.0437(10) 0.0723(12) 0.0618(12) 0.0118(10) 0.0024(8) 0.0032(9)
C18 0.0432(10) 0.0698(12) 0.0602(11) 0.0148(10) 0.0062(8) -0.0043(8)
C19 0.0523(13) 0.1099(19) 0.0882(17) 0.0014(15) -0.0150(11) 0.0047(12)
Cl1 0.0556(3) 0.1190(6) 0.1319(6) 0.0212(4) -0.0099(4) 0.0235(3)
O1 0.0548(8) 0.0951(11) 0.0689(9) 0.0305(8) -0.0031(7) -0.0049(7)
O2 0.0428(8) 0.1009(12) 0.0974(12) 0.0110(9) -0.0079(7) -0.0098(7)

loop_
_atom_type_symbol
_atom_type_description
_atom_type_scat_dispersion_real
_atom_type_scat_dispersion_imag
_atom_type_scat_source
C C 0.0033 0.0016 'International Tables Vol C Tables 4.2.6.8 and 6.1.1.4'
H H 0.0000 0.0000 'International Tables Vol C Tables 4.2.6.8 and 6.1.1.4'
Cl Cl 0.1484 0.1585 'International Tables Vol C Tables 4.2.6.8 and 6.1.1.4'
O O 0.0106 0.0060 'International Tables Vol C Tables 4.2.6.8 and 6.1.1.4'

loop_
_geom_angle_atom_site_label_1
_geom_angle_atom_site_label_2
_geom_angle_atom_site_label_3
_geom_angle
_geom_angle_site_symmetry_1
_geom_angle_site_symmetry_3
_geom_angle_publ_flag
C6 C1 C2 117.71(19) . . ?
C6 C1 H1 121.1 . . ?
C2 C1 H1 121.1 . . ?
C3 C2 C1 122.04(19) . . ?
C3 C2 Cl1 119.23(16) . . ?
C1 C2 Cl1 118.73(18) . . ?
C2 C3 C4 120.26(18) . . ?
C2 C3 H3 119.9 . . ?
C4 C3 H3 119.9 . . ?
C3 C4 C5 118.80(19) . . ?
C3 C4 H4 120.6 . . ?
C5 C4 H4 120.6 . . ?
C4 C5 C6 120.46(17) . . ?
C4 C5 C9 131.75(18) . . ?
C6 C5 C9 107.79(15) . . ?
C1 C6 C5 120.72(16) . . ?
C1 C6 C7 131.67(17) . . ?
C5 C6 C7 107.59(15) . . ?
C10 C7 C8 127.79(18) . . ?
C10 C7 C6 126.59(19) . . ?
C8 C7 C6 105.55(15) . . ?
C9 C8 C7 108.99(15) . . ?
C9 C8 C11 126.71(19) . . ?
C7 C8 C11 124.21(18) . . ?
C8 C9 C5 110.06(17) . . ?
C8 C9 H9 125.0 . . ?
C5 C9 H9 125.0 . . ?
C7 C10 H00B 120.0 . . ?
C7 C10 H00C 120.0 . . ?
H00B C10 H00C 120.0 . . ?
C8 C11 C12 116.44(16) . . ?
C8 C11 H00I 108.2 . . ?
C12 C11 H00I 108.2 . . ?
C8 C11 H00K 108.2 . . ?
C12 C11 H00K 108.2 . . ?
H00I C11 H00K 107.3 . . ?
O1 C12 C13 121.25(16) . . ?
O1 C12 C11 121.45(16) . . ?
C13 C12 C11 117.31(15) . . ?
C18 C13 C14 117.66(16) . . ?
C18 C13 C12 122.93(16) . . ?
C14 C13 C12 119.41(16) . . ?
C15 C14 C13 120.75(18) . . ?
C15 C14 H14 119.6 . . ?
C13 C14 H14 119.6 . . ?
C14 C15 C16 120.42(18) . . ?
C14 C15 H15 119.8 . . ?
C16 C15 H15 119.8 . . ?
O2 C16 C17 123.88(18) . . ?
O2 C16 C15 115.98(17) . . ?
C17 C16 C15 120.14(17) . . ?
C16 C17 C18 119.03(18) . . ?
C16 C17 H17 120.5 . . ?
C18 C17 H17 120.5 . . ?
C17 C18 C13 121.98(17) . . ?
C17 C18 H18 119.0 . . ?
C13 C18 H18 119.0 . . ?
O2 C19 H00L 109.5 . . ?
O2 C19 H19 109.5 . . ?
H00L C19 H19 109.5 . . ?
O2 C19 H00N 109.5 . . ?
H00L C19 H00N 109.5 . . ?
H19 C19 H00N 109.5 . . ?
C16 O2 C19 118.71(17) . . ?

loop_
_geom_bond_atom_site_label_1
_geom_bond_atom_site_label_2
_geom_bond_distance
_geom_bond_site_symmetry_2
_geom_bond_publ_flag
C1 C6 1.382(2) . ?
C1 C2 1.386(3) . ?
C1 H1 0.9300 . ?
C2 C3 1.375(3) . ?
C2 Cl1 1.743(2) . ?
C3 C4 1.382(3) . ?
C3 H3 0.9300 . ?
C4 C5 1.383(2) . ?
C4 H4 0.9300 . ?
C5 C6 1.400(3) . ?
C5 C9 1.460(2) . ?
C6 C7 1.481(2) . ?
C7 C10 1.318(3) . ?
C7 C8 1.471(3) . ?
C8 C9 1.345(3) . ?
C8 C11 1.498(2) . ?
C9 H9 0.9300 . ?
C10 H00B 0.9300 . ?
C10 H00C 0.9300 . ?
C11 C12 1.513(3) . ?
C11 H00I 0.9700 . ?
C11 H00K 0.9700 . ?
C12 O1 1.216(2) . ?
C12 C13 1.484(2) . ?
C13 C18 1.386(2) . ?
C13 C14 1.394(2) . ?
C14 C15 1.372(3) . ?
C14 H14 0.9300 . ?
C15 C16 1.380(3) . ?
C15 H15 0.9300 . ?
C16 O2 1.364(2) . ?
C16 C17 1.376(3) . ?
C17 C18 1.381(3) . ?
C17 H17 0.9300 . ?
C18 H18 0.9300 . ?
C19 O2 1.421(3) . ?
C19 H00L 0.9600 . ?
C19 H19 0.9600 . ?
C19 H00N 0.9600 . ?

loop_
_geom_torsion_atom_site_label_1
_geom_torsion_atom_site_label_2
_geom_torsion_atom_site_label_3
_geom_torsion_atom_site_label_4
_geom_torsion
_geom_torsion_site_symmetry_1
_geom_torsion_site_symmetry_2
_geom_torsion_site_symmetry_3
_geom_torsion_site_symmetry_4
_geom_torsion_publ_flag
C6 C1 C2 C3 0.5(3) . . . . ?
C6 C1 C2 Cl1 -178.36(14) . . . . ?
C1 C2 C3 C4 -0.9(3) . . . . ?
Cl1 C2 C3 C4 177.98(16) . . . . ?
C2 C3 C4 C5 0.4(3) . . . . ?
C3 C4 C5 C6 0.4(3) . . . . ?
C3 C4 C5 C9 -179.58(19) . . . . ?
C2 C1 C6 C5 0.3(3) . . . . ?
C2 C1 C6 C7 178.93(18) . . . . ?
C4 C5 C6 C1 -0.8(3) . . . . ?
C9 C5 C6 C1 179.20(16) . . . . ?
C4 C5 C6 C7 -179.73(16) . . . . ?
C9 C5 C6 C7 0.29(19) . . . . ?
C1 C6 C7 C10 -2.2(3) . . . . ?
C5 C6 C7 C10 176.55(19) . . . . ?
C1 C6 C7 C8 -179.54(19) . . . . ?
C5 C6 C7 C8 -0.79(19) . . . . ?
C10 C7 C8 C9 -176.3(2) . . . . ?
C6 C7 C8 C9 1.0(2) . . . . ?
C10 C7 C8 C11 0.6(3) . . . . ?
C6 C7 C8 C11 177.85(16) . . . . ?
C7 C8 C9 C5 -0.9(2) . . . . ?
C11 C8 C9 C5 -177.60(17) . . . . ?
C4 C5 C9 C8 -179.6(2) . . . . ?
C6 C5 C9 C8 0.4(2) . . . . ?
C9 C8 C11 C12 -105.0(2) . . . . ?
C7 C8 C11 C12 78.8(2) . . . . ?
C8 C11 C12 O1 -0.8(3) . . . . ?
C8 C11 C12 C13 179.64(17) . . . . ?
O1 C12 C13 C18 171.68(19) . . . . ?
C11 C12 C13 C18 -8.7(3) . . . . ?
O1 C12 C13 C14 -8.5(3) . . . . ?
C11 C12 C13 C14 171.15(18) . . . . ?
C18 C13 C14 C15 0.1(3) . . . . ?
C12 C13 C14 C15 -179.74(18) . . . . ?
C13 C14 C15 C16 0.3(3) . . . . ?
C14 C15 C16 O2 178.73(19) . . . . ?
C14 C15 C16 C17 -1.2(3) . . . . ?
O2 C16 C17 C18 -178.35(18) . . . . ?
C15 C16 C17 C18 1.6(3) . . . . ?
C16 C17 C18 C13 -1.1(3) . . . . ?
C14 C13 C18 C17 0.3(3) . . . . ?
C12 C13 C18 C17 -179.87(18) . . . . ?
C17 C16 O2 C19 1.5(3) . . . . ?
C15 C16 O2 C19 -178.5(2) . . . . ?
